data_1560571
loop_
_publ_author_name
'Mesbah, Adel'
'Clavier, Nicolas'
'Elkaim, Erik'
'Szenknect, St\'ephanie'
'Dacheux, Nicolas'

_publ_section_title
;
 In pursuit of the rhabdophane crystal structure: from the hydrated
 monoclinic LnPO 4 .0.667H 2 O to the hexagonal LnPO 4 (Ln = Nd, Sm, Gd,
 Eu and Dy)
;
_journal_name_full 'Journal of Solid State Chemistry'
_journal_page_first 221
_journal_page_last 227
_journal_paper_doi 10.1016/j.jssc.2017.03.004
_journal_volume 249
_journal_year 2017
_chemical_formula_moiety 'O4 P1 Sm1'
_chemical_formula_structural 'O4 P1 Sm1'
_chemical_formula_sum 'O4 P Sm'
_chemical_formula_weight 245.33
_chemical_name_common 'hydrated rhabdophane'
_space_group_IT_number 152
_space_group_name_Hall 'P 31 2"'
_space_group_name_H-M_alt 'P 31 2 1'
_symmetry_cell_setting trigonal
_symmetry_space_group_name_Hall 'P 31 2"'
_symmetry_space_group_name_H-M 'P 31 2 1'
_cell_angle_alpha 90.00000
_cell_angle_beta 90.00000
_cell_angle_gamma 120.00000
_cell_formula_units_Z 3
_cell_length_a 7.038998(7)
_cell_length_b 7.038998(7)
_cell_length_c 6.370215(7)
_cell_measurement_temperature 573
_cell_volume 273.3420(5)
_computing_molecular_graphics CRYSTALMAKER
_computing_publication_material WINWORD
_computing_structure_refinement FULLPROF
_computing_structure_solution EXPO
_diffrn_ambient_temperature 573
_diffrn_measurement_device_type 'cristal beamline, Soleil, France'
_diffrn_radiation_type synchrotron
_diffrn_radiation_wavelength 0.584030
_diffrn_source Synchrotron
_pd_char_colour white
_pd_instr_location ' ?'
_pd_meas_2theta_range_inc 0.002000
_pd_meas_2theta_range_max 49.99800
_pd_meas_2theta_range_min 0.00600
_pd_meas_number_of_points 24997
_pd_proc_2theta_range_inc 0.002000
_pd_proc_2theta_range_max 50.0025
_pd_proc_2theta_range_min 0.0105
_pd_proc_ls_pref_orient_corr ' ?'
_pd_proc_ls_prof_R_factor 10.5267
_pd_proc_ls_prof_wR_expected 8.9203
_pd_proc_ls_prof_wR_factor 14.3936
_pd_proc_wavelength 0.584030
_pd_spec_mounting ' ?'
_refine_ls_number_parameters 20
_refine_ls_number_reflns 363
_refine_ls_number_restraints 0
_refine_ls_R_I_factor 6.4726
_cod_data_source_file JSSC-2017-249-221.cif
_cod_data_source_block AM2
_cod_depositor_comments
;
The following automatic conversions were performed:

data item '_symmetry_cell_setting' value 'Trigonal' was changed to
'trigonal' in accordance with the built-in table derived from the CIF
Core dictionary named 'cif_core.dic' version 2.4.5 last updated on
2014-11-21.

Automatic conversion script
Id: cif_fix_values 8369 2020-08-20 11:38:08Z andrius 
;
_cod_original_formula_sum 'O4 P1 Sm1'
_cod_database_code 1560571
_pd_proc_ls_prof_cr_factor 16.0215
_pd_proc_ls_prof_cwr_factor 19.1254
_pd_proc_ls_prof_cwr_expected 11.8529
_pd_proc_ls_prof_chi2 2.6036
_pd_proc_ls_prof_echi2 2.9840

loop_
_symmetry_equiv_pos_as_xyz
x,y,z
-y,x-y,z+1/3
-x+y,-x,z+2/3
y,x,-z
x-y,-y,-z+2/3
-x,-x+y,-z+1/3

loop_
_atom_site_label
_atom_site_fract_x
_atom_site_fract_y
_atom_site_fract_z
_atom_site_U_iso_or_equiv
_atom_site_occupancy
_atom_site_adp_type
_atom_site_type_symbol
O1 0.1430(17) 0.6872(17) 0.317(3) 0.00000 1.00000 Uiso O
O2 0.1315(16) 0.4384(17) 0.019(3) 0.00000 1.00000 Uiso O
P1 0.4974(9) 0.00000 0.83334 0.00000 1.00000 Uiso P
Sm1 0.49290(17) 0.00000 0.33340 0.00000 1.00000 Uiso Sm

loop_
_atom_type_symbol
_atom_type_scat_Cromer_Mann_a1
_atom_type_scat_Cromer_Mann_b1
_atom_type_scat_Cromer_Mann_a2
_atom_type_scat_Cromer_Mann_b2
_atom_type_scat_Cromer_Mann_a3
_atom_type_scat_Cromer_Mann_b3
_atom_type_scat_Cromer_Mann_a4
_atom_type_scat_Cromer_Mann_b4
_atom_type_scat_Cromer_Mann_c
_atom_type_scat_dispersion_real
_atom_type_scat_dispersion_imag
_atom_type_scat_source
o 3.04850 13.27710 2.28680 5.70110 1.54630 0.32390 0.86700 32.90890 0.25080 0.00300 0.00400 International_Tables_for_Crystallography_Vol.C(1991)_Tables_6.1.1.4_and_6.1.1.5
p 6.43450 1.90670 4.17910 27.15700 1.78000 0.52600 1.49080 68.16450 1.11490 0.05500 0.05800 International_Tables_for_Crystallography_Vol.C(1991)_Tables_6.1.1.4_and_6.1.1.5
sm 24.00420 2.47274 19.42580 0.19645 13.43960 14.39960 2.89604 128.00700 2.20963 -0.79800 2.28100 International_Tables_for_Crystallography_Vol.C(1991)_Tables_6.1.1.4_and_6.1.1.5

loop_
_geom_angle_atom_site_label_1
_geom_angle_atom_site_label_2
_geom_angle_atom_site_label_3
_geom_angle
_geom_angle_site_symmetry_1
_geom_angle_site_symmetry_3
O1 O1 O2 55.4(8) 6_555 1_555
O1 O1 O2 129.9(9) 6_555 2_665
O1 O1 O2 155.6(12) 6_555 3_565
O1 O1 O2 61.6(8) 6_555 6_555
O1 O1 Sm1 130.2(7) 6_555 1_565
O1 O1 Sm1 114.6(9) 6_555 2_555
O2 O1 O2 75.8(8) 1_555 2_665
O2 O1 O2 147.8(13) 1_555 3_565
O2 O1 O2 59.8(8) 1_555 6_555
O2 O1 Sm1 109.6(7) 1_555 1_565
O2 O1 Sm1 114.4(10) 1_555 2_555
O2 O1 O2 74.5(9) 2_665 3_565
O2 O1 O2 105.1(7) 2_665 6_555
O2 O1 P1 106.0(9) 2_665 2_554
O2 O1 Sm1 53.7(5) 2_665 1_565
O2 O1 Sm1 93.7(7) 2_665 2_555
O2 O1 O2 117.3(9) 3_565 6_555
O2 O1 P1 155.3(12) 3_565 2_554
O2 O1 Sm1 60.5(7) 3_565 1_565
O2 O1 Sm1 56.1(7) 3_565 2_555
O2 O1 Sm1 158.7(5) 6_555 1_565
O2 O1 Sm1 61.6(6) 6_555 2_555
P1 O1 Sm1 140.0(6) 2_554 1_565
P1 O1 Sm1 99.6(6) 2_554 2_555
Sm1 O1 Sm1 114.4(4) 1_565 2_555
O1 O2 O1 141.1(13) 1_555 2_664
O1 O2 O1 72.1(8) 1_555 3_564
O1 O2 O1 63.0(9) 1_555 6_555
O1 O2 O2 56.8(8) 1_555 6_555
O1 O2 Sm1 116.3(10) 1_555 2_554
O1 O2 Sm1 103.9(8) 1_555 3_664
O1 O2 O1 70.9(8) 2_664 3_564
O1 O2 O1 115.2(11) 2_664 6_555
O1 O2 O2 161.1(13) 2_664 6_555
O1 O2 P1 152.2(13) 2_664 2_554
O1 O2 Sm1 53.8(7) 2_664 2_554
O1 O2 Sm1 59.8(7) 2_664 3_664
O1 O2 O1 103.6(7) 3_564 6_555
O1 O2 O2 127.9(8) 3_564 6_555
O1 O2 P1 101.9(9) 3_564 2_554
O1 O2 Sm1 91.9(6) 3_564 2_554
O1 O2 Sm1 50.7(4) 3_564 3_664
O1 O2 O2 63.4(9) 6_555 6_555
O1 O2 Sm1 62.1(8) 6_555 2_554
O1 O2 Sm1 154.3(8) 6_555 3_664
O2 O2 Sm1 118.0(10) 6_555 2_554
O2 O2 Sm1 130.2(8) 6_555 3_664
P1 O2 Sm1 100.9(8) 2_554 2_554
P1 O2 Sm1 136.5(8) 2_554 3_664
Sm1 O2 Sm1 111.6(5) 2_554 3_664
O1 P1 O1 114.5(16) 3_555 4_556
O1 P1 O2 113.6(17) 3_555 3_555
O1 P1 O2 103.1(15) 3_555 4_556
O1 P1 O2 103.1(11) 4_556 3_555
O1 P1 O2 113.6(17) 4_556 4_556
O2 P1 O2 109.2(16) 3_555 4_556
O1 Sm1 O1 83.1(8) 1_545 3_554
O1 Sm1 O1 121.0(9) 1_545 4_556
O1 Sm1 O1 109.0(7) 1_545 5_665
O1 Sm1 O2 75.6(7) 1_545 2_655
O1 Sm1 O2 65.6(8) 1_545 3_555
O1 Sm1 O2 91.4(8) 1_545 4_555
O1 Sm1 O2 173.1(6) 1_545 6_655
O1 Sm1 O1 140.3(12) 3_554 4_556
O1 Sm1 O1 121.0(11) 3_554 5_665
O1 Sm1 O2 64.1(8) 3_554 2_655
O1 Sm1 O2 141.5(13) 3_554 3_555
O1 Sm1 O2 56.3(7) 3_554 4_555
O1 Sm1 O2 90.1(8) 3_554 6_655
O1 Sm1 O1 83.1(9) 4_556 5_665
O1 Sm1 O2 90.1(9) 4_556 2_655
O1 Sm1 O2 56.3(6) 4_556 3_555
O1 Sm1 O2 141.5(12) 4_556 4_555
O1 Sm1 O2 64.1(7) 4_556 6_655
O1 Sm1 O2 173.1(10) 5_665 2_655
O1 Sm1 O2 91.4(9) 5_665 3_555
O1 Sm1 O2 65.6(8) 5_665 4_555
O1 Sm1 O2 75.6(7) 5_665 6_655
O2 Sm1 O2 85.8(9) 2_655 3_555
O2 Sm1 O2 120.1(10) 2_655 4_555
O2 Sm1 O2 100.3(7) 2_655 6_655
O2 Sm1 O2 140.9(12) 3_555 4_555
O2 Sm1 O2 120.1(8) 3_555 6_655
O2 Sm1 O2 85.8(8) 4_555 6_655

loop_
_geom_bond_atom_site_label_1
_geom_bond_atom_site_label_2
_geom_bond_distance
_geom_bond_site_symmetry_2
O1 O1 2.59(2) 6_555
O1 O2 2.56(2) 1_555
O1 O2 2.935(18) 2_665
O1 O2 2.65(2) 3_565
O1 O2 2.393(13) 6_555
O1 P1 1.540(14) 2_554
O1 Sm1 2.346(9) 1_565
O1 Sm1 2.544(17) 2_555
O2 O1 2.56(2) 1_555
O2 O1 2.65(3) 2_664
O2 O1 2.935(12) 3_564
O2 O1 2.393(20) 6_555
O2 O2 2.47(2) 6_555
O2 P1 1.516(17) 2_554
O2 Sm1 2.529(18) 2_554
O2 Sm1 2.441(12) 3_664
P1 O1 1.540(17) 3_555
P1 O1 1.540(14) 4_556
P1 O2 1.516(14) 3_555
P1 O2 1.516(17) 4_556
Sm1 O1 2.346(9) 1_545
Sm1 O1 2.544(18) 3_554
Sm1 O1 2.543(17) 4_556
Sm1 O1 2.346(14) 5_665
Sm1 O2 2.441(14) 2_655
Sm1 O2 2.529(17) 3_555
Sm1 O2 2.530(18) 4_555
Sm1 O2 2.441(8) 6_655
